data_7105641
loop_
_publ_author_name
'Xu, Hanhui'
'Wolf, Christian'

_publ_section_title
;
 Synthesis of chiral tertiary trifluoromethyl alcohols by asymmetric
 nitroaldol reaction with a Cu(II)-bisoxazolidine catalyst.
;
_journal_issue 42
_journal_name_full 'Chemical communications (Cambridge, England)'
_journal_page_first 8026
_journal_page_last 8028
_journal_paper_doi 10.1039/c0cc02378g
_journal_volume 46
_journal_year 2010
_chemical_formula_sum 'C10 H10 F3 N O3'
_chemical_formula_weight 249.19
_chemical_name_systematic
;
?
;
_space_group_IT_number 14
_symmetry_cell_setting monoclinic
_symmetry_space_group_name_Hall '-P 2yn'
_symmetry_space_group_name_H-M 'P 1 21/n 1'
_atom_sites_solution_hydrogens geom
_atom_sites_solution_primary direct
_atom_sites_solution_secondary difmap
_audit_creation_method SHELXL-97
_cell_angle_alpha 90.00
_cell_angle_beta 90.7800(10)
_cell_angle_gamma 90.00
_cell_formula_units_Z 4
_cell_length_a 12.8876(15)
_cell_length_b 5.7106(7)
_cell_length_c 14.2015(17)
_cell_measurement_reflns_used 1788
_cell_measurement_temperature 100(2)
_cell_measurement_theta_max 52.808
_cell_measurement_theta_min 5.706
_cell_volume 1045.1(2)
_computing_cell_refinement 'SAINT, Bruker-AXS'
_computing_data_collection 'APEX, Bruker-AXS'
_computing_data_reduction 'SAINT, Bruker-AXS'
_computing_molecular_graphics X-SEED,L.Barbour(1999):http://x-seed.net/
_computing_structure_refinement 'SHELXL-97 (Sheldrick, 1997)'
_computing_structure_solution 'SHELXS-97 (Sheldrick, 1990)'
_diffrn_ambient_temperature 100(2)
_diffrn_measured_fraction_theta_full 0.997
_diffrn_measured_fraction_theta_max 0.997
_diffrn_measurement_device_type 'Siemens SMART,Bruker APEXII CCD'
_diffrn_measurement_method 'omega scans'
_diffrn_radiation_monochromator graphite
_diffrn_radiation_source 'fine-focus sealed tube'
_diffrn_radiation_type MoK\a
_diffrn_radiation_wavelength 0.71073
_diffrn_reflns_av_R_equivalents 0.0113
_diffrn_reflns_av_sigmaI/netI 0.0093
_diffrn_reflns_limit_h_max 15
_diffrn_reflns_limit_h_min -15
_diffrn_reflns_limit_k_max 6
_diffrn_reflns_limit_k_min -6
_diffrn_reflns_limit_l_max 16
_diffrn_reflns_limit_l_min -16
_diffrn_reflns_number 7268
_diffrn_reflns_theta_full 24.97
_diffrn_reflns_theta_max 24.97
_diffrn_reflns_theta_min 2.15
_exptl_absorpt_coefficient_mu 0.150
_exptl_absorpt_correction_T_max 0.7454
_exptl_absorpt_correction_T_min 0.6656
_exptl_absorpt_correction_type multi-scan
_exptl_absorpt_process_details SADABS.G.Sheldrick(1999)
_exptl_crystal_colour colorless
_exptl_crystal_density_diffrn 1.584
_exptl_crystal_density_method 'not measured'
_exptl_crystal_description needle
_exptl_crystal_F_000 512
_exptl_crystal_size_max 0.97
_exptl_crystal_size_mid 0.32
_exptl_crystal_size_min 0.22
_refine_diff_density_max 0.333
_refine_diff_density_min -0.233
_refine_diff_density_rms 0.040
_refine_ls_extinction_method none
_refine_ls_goodness_of_fit_ref 1.061
_refine_ls_hydrogen_treatment constr
_refine_ls_matrix_type full
_refine_ls_number_parameters 156
_refine_ls_number_reflns 1842
_refine_ls_number_restraints 0
_refine_ls_restrained_S_all 1.061
_refine_ls_R_factor_all 0.0306
_refine_ls_R_factor_gt 0.0299
_refine_ls_shift/su_max 0.000
_refine_ls_shift/su_mean 0.000
_refine_ls_structure_factor_coef Fsqd
_refine_ls_weighting_details 'calc w=1/[\s^2^(Fo^2^)+(0.0396P)^2^+0.6116P] where P=(Fo^2^+2Fc^2^)/3'
_refine_ls_weighting_scheme calc
_refine_ls_wR_factor_gt 0.0796
_refine_ls_wR_factor_ref 0.0804
_reflns_number_gt 1788
_reflns_number_total 1842
_reflns_threshold_expression >2sigma(I)
_cod_data_source_file C0CC02378G.TXT
_cod_data_source_block c:\docume~1\daniwa~1\desktop\10116\work\10116_0m
_cod_depositor_comments 'Adding full bibliography for 7105641.cif.'
_cod_original_sg_symbol_H-M p21/n
_cod_database_code 7105641

loop_
_symmetry_equiv_pos_as_xyz
'x, y, z'
'-x+1/2, y+1/2, -z+1/2'
'-x, -y, -z'
'x-1/2, -y-1/2, z-1/2'

loop_
_atom_site_label
_atom_site_type_symbol
_atom_site_fract_x
_atom_site_fract_y
_atom_site_fract_z
_atom_site_U_iso_or_equiv
_atom_site_adp_type
_atom_site_occupancy
_atom_site_symmetry_multiplicity
_atom_site_calc_flag
_atom_site_refinement_flags
_atom_site_disorder_assembly
_atom_site_disorder_group
C8 C 0.61997(10) 0.0523(2) 0.59098(9) 0.0182(3) Uani 1 1 d . . .
H8 H 0.6078 -0.0691 0.5464 0.022 Uiso 1 1 calc R . .
C10 C 0.58693(10) 0.2246(3) 0.74249(9) 0.0214(3) Uani 1 1 d . . .
H10 H 0.5528 0.2211 0.8013 0.026 Uiso 1 1 calc R . .
C11 C 0.57026(10) 0.0479(3) 0.67732(9) 0.0212(3) Uani 1 1 d . . .
H11 H 0.5246 -0.0773 0.6916 0.025 Uiso 1 1 calc R . .
C12 C 0.74557(10) 0.2329(2) 0.47603(9) 0.0158(3) Uani 1 1 d . . .
C14 C 0.65366(11) 0.4066(3) 0.72138(9) 0.0223(3) Uani 1 1 d . . .
H14 H 0.6650 0.5285 0.7658 0.027 Uiso 1 1 calc R . .
C15 C 0.70403(10) 0.4120(2) 0.63558(9) 0.0197(3) Uani 1 1 d . . .
H15 H 0.7499 0.5372 0.6217 0.024 Uiso 1 1 calc R . .
C16 C 0.68763(9) 0.2345(2) 0.56986(8) 0.0153(3) Uani 1 1 d . . .
F1 F 0.91314(6) 0.14184(15) 0.41675(6) 0.0269(2) Uani 1 1 d . . .
F3 F 0.90928(6) 0.34229(16) 0.54505(6) 0.0298(2) Uani 1 1 d . . .
F7 F 0.86906(6) -0.02487(15) 0.54591(6) 0.0279(2) Uani 1 1 d . . .
C1 C 0.86079(10) 0.1744(3) 0.49660(9) 0.0210(3) Uani 1 1 d . . .
C2 C 0.73269(10) 0.4761(2) 0.42877(9) 0.0156(3) Uani 1 1 d . . .
H2 H 0.7528 0.6001 0.4752 0.019 Uiso 1 1 calc R . .
O1 O 0.78004(8) 0.37282(17) 0.27484(6) 0.0245(2) Uani 1 1 d . . .
O2 O 0.87477(7) 0.63147(17) 0.34701(7) 0.0233(2) Uani 1 1 d . . .
O3 O 0.70540(7) 0.05012(16) 0.42019(6) 0.0182(2) Uani 1 1 d . . .
H3 H 0.7251 0.0668 0.3645 0.022 Uiso 1 1 calc R . .
N4 N 0.80216(9) 0.49549(19) 0.34363(7) 0.0173(3) Uani 1 1 d . . .
C3 C 0.62115(10) 0.5179(2) 0.39650(10) 0.0207(3) Uani 1 1 d . . .
H3A H 0.6151 0.6749 0.3691 0.031 Uiso 1 1 calc R . .
H3B H 0.5750 0.5052 0.4505 0.031 Uiso 1 1 calc R . .
H3C H 0.6015 0.4007 0.3491 0.031 Uiso 1 1 calc R . .

loop_
_atom_site_aniso_label
_atom_site_aniso_U_11
_atom_site_aniso_U_22
_atom_site_aniso_U_33
_atom_site_aniso_U_23
_atom_site_aniso_U_13
_atom_site_aniso_U_12
C8 0.0190(6) 0.0175(7) 0.0179(6) -0.0012(5) -0.0005(5) 0.0008(5)
C10 0.0193(6) 0.0296(8) 0.0155(6) 0.0024(6) 0.0034(5) 0.0058(6)
C11 0.0171(6) 0.0238(7) 0.0228(7) 0.0046(6) 0.0025(5) -0.0014(5)
C12 0.0181(6) 0.0152(6) 0.0142(6) -0.0004(5) 0.0004(5) -0.0004(5)
C14 0.0270(7) 0.0237(7) 0.0161(6) -0.0037(6) -0.0010(5) 0.0030(6)
C15 0.0217(7) 0.0200(7) 0.0173(6) 0.0001(5) -0.0005(5) -0.0021(5)
C16 0.0149(6) 0.0174(6) 0.0136(6) 0.0020(5) -0.0004(5) 0.0034(5)
F1 0.0227(4) 0.0333(5) 0.0251(4) 0.0067(4) 0.0095(3) 0.0092(4)
F3 0.0187(4) 0.0389(5) 0.0316(5) -0.0017(4) -0.0048(3) -0.0017(4)
F7 0.0260(4) 0.0317(5) 0.0260(4) 0.0118(4) 0.0031(3) 0.0109(4)
C1 0.0208(7) 0.0250(7) 0.0173(6) 0.0041(6) 0.0033(5) 0.0037(6)
C2 0.0170(6) 0.0163(6) 0.0134(6) -0.0003(5) 0.0022(5) 0.0001(5)
O1 0.0384(6) 0.0200(5) 0.0151(5) -0.0025(4) 0.0026(4) -0.0013(4)
O2 0.0212(5) 0.0240(5) 0.0249(5) 0.0023(4) 0.0039(4) -0.0056(4)
O3 0.0270(5) 0.0149(5) 0.0127(4) -0.0019(4) 0.0033(4) -0.0018(4)
N4 0.0216(6) 0.0151(6) 0.0152(5) 0.0014(4) 0.0013(4) 0.0013(5)
C3 0.0178(7) 0.0214(7) 0.0229(7) 0.0034(5) -0.0007(5) 0.0014(5)

loop_
_atom_type_symbol
_atom_type_description
_atom_type_scat_dispersion_real
_atom_type_scat_dispersion_imag
_atom_type_scat_source
C C 0.0033 0.0016 'International Tables Vol C Tables 4.2.6.8 and 6.1.1.4'
H H 0.0000 0.0000 'International Tables Vol C Tables 4.2.6.8 and 6.1.1.4'
N N 0.0061 0.0033 'International Tables Vol C Tables 4.2.6.8 and 6.1.1.4'
O O 0.0106 0.0060 'International Tables Vol C Tables 4.2.6.8 and 6.1.1.4'
F F 0.0171 0.0103 'International Tables Vol C Tables 4.2.6.8 and 6.1.1.4'

loop_
_geom_angle_atom_site_label_1
_geom_angle_atom_site_label_2
_geom_angle_atom_site_label_3
_geom_angle
_geom_angle_site_symmetry_1
_geom_angle_site_symmetry_3
_geom_angle_publ_flag
C11 C8 C16 120.02(12) . . ?
C14 C10 C11 119.59(12) . . ?
C10 C11 C8 120.47(13) . . ?
O3 C12 C16 108.30(10) . . ?
O3 C12 C1 106.95(10) . . ?
C16 C12 C1 108.32(10) . . ?
O3 C12 C2 112.62(10) . . ?
C16 C12 C2 108.65(10) . . ?
C1 C12 C2 111.85(11) . . ?
C10 C14 C15 120.38(13) . . ?
C14 C15 C16 120.24(13) . . ?
C15 C16 C8 119.30(12) . . ?
C15 C16 C12 120.97(11) . . ?
C8 C16 C12 119.70(11) . . ?
F3 C1 F7 107.94(11) . . ?
F3 C1 F1 107.41(11) . . ?
F7 C1 F1 106.67(11) . . ?
F3 C1 C12 112.65(11) . . ?
F7 C1 C12 110.59(11) . . ?
F1 C1 C12 111.31(11) . . ?
N4 C2 C3 108.27(10) . . ?
N4 C2 C12 110.44(10) . . ?
C3 C2 C12 111.48(11) . . ?
O2 N4 O1 124.30(11) . . ?
O2 N4 C2 118.48(10) . . ?
O1 N4 C2 117.22(10) . . ?

loop_
_geom_bond_atom_site_label_1
_geom_bond_atom_site_label_2
_geom_bond_distance
_geom_bond_site_symmetry_2
_geom_bond_publ_flag
C8 C11 1.3913(18) . ?
C8 C16 1.3930(19) . ?
C10 C14 1.384(2) . ?
C10 C11 1.384(2) . ?
C12 O3 1.4055(15) . ?
C12 C16 1.5363(16) . ?
C12 C1 1.5460(18) . ?
C12 C2 1.5503(18) . ?
C14 C15 1.3888(19) . ?
C15 C16 1.3920(19) . ?
F1 C1 1.3403(15) . ?
F3 C1 1.3309(17) . ?
F7 C1 1.3399(16) . ?
C2 N4 1.5183(16) . ?
C2 C3 1.5217(18) . ?
O1 N4 1.2324(14) . ?
O2 N4 1.2165(15) . ?

loop_
_cod_related_entry_id
_cod_related_entry_database
_cod_related_entry_code
1 ChemSpider 297996
